data_1531814
loop_
_publ_author_name
'Moriyoshi, C.'
'Fujii, T.'
'Itoh, K.'
'Komukae, M.'

_publ_section_title
;
 Structure determination of monoclinic Rb D2 P O4 in the high-temperature
 phase
;
_journal_name_full Ferroelectrics
_journal_page_first 273
_journal_page_last 278
_journal_volume 269
_journal_year 2002
_chemical_formula_sum 'D2 O4 P Rb'
_chemical_name_systematic 'Rb (D2 P O4)'
_space_group_IT_number 11
_symmetry_space_group_name_Hall '-P 2yb'
_symmetry_space_group_name_H-M 'P 1 21/m 1'
_cell_angle_alpha 90
_cell_angle_beta 109.15
_cell_angle_gamma 90
_cell_formula_units_Z 2
_cell_length_a 7.728
_cell_length_b 6.187
_cell_length_c 4.81
_cell_volume 217.255
_citation_journal_id_ASTM FEROA8
_cod_data_source_file Moriyoshi_FEROA8_2002_1682.cif
_cod_data_source_block D2O4P1Rb1
_cod_original_cell_volume 217.2547
_cod_original_formula_sum 'D2 O4 P1 Rb1'
_cod_database_code 1531814

loop_
_symmetry_equiv_pos_as_xyz
x,y,z
-x,y+1/2,-z
-x,-y,-z
x,-y-1/2,z

loop_
_atom_site_label
_atom_site_type_symbol
_atom_site_fract_x
_atom_site_fract_y
_atom_site_fract_z
_atom_site_occupancy
_atom_site_U_iso_or_equiv
P1 P+5 0.2458 0.75 0.5341 1 0.0
Rb1 Rb+1 0.2619 0.25 0.0523 1 0.0
D1 D+1 0.41 0.75 0.25 1 0.0
O1 O-2 0.3998 0.75 0.3985 1 0.0
O2 O-2 0.3355 0.75 0.8559 1 0.0
D2 D+1 0 0.5 0.5 1 0.0
O3 O-2 0.1303 0.55 0.4181 1 0.0
